data_4345986
loop_
_publ_author_name
'Yuan, Fei'
'An, Ran'
'Hu, Huai-Ming'
'Shen, Sa-Sa'
'Wang, Xiaofang'
'Yang, Meng-Lin'
'Xue, Ganglin'

_publ_section_title
;
 Syntheses, structures and luminescent properties of two new two-fold
 interpenetrating 2D coordination polymers based on
 4&#x2032;-(4-carboxyphenyl)-4,2&#x2032;:6&#x2032;,4&#x2033;-terpyridine
;
_journal_name_full 'Inorganic Chemistry Communications'
_journal_page_first 1
_journal_paper_doi 10.1016/j.inoche.2015.03.031
_journal_volume 56
_journal_year 2015
_chemical_formula_sum 'C88 H56 Cl4 N12 O9 Zn4'
_chemical_formula_weight 1828.73
_chemical_name_systematic
; 
 ? 
;
_space_group_IT_number 14
_symmetry_cell_setting monoclinic
_symmetry_space_group_name_Hall '-P 2yn'
_symmetry_space_group_name_H-M 'P 1 21/n 1'
_atom_sites_solution_hydrogens geom
_atom_sites_solution_primary direct
_atom_sites_solution_secondary difmap
_audit_creation_method SHELXL-97
_cell_angle_alpha 90.00
_cell_angle_beta 100.804(4)
_cell_angle_gamma 90.00
_cell_formula_units_Z 2
_cell_length_a 15.379(3)
_cell_length_b 12.637(2)
_cell_length_c 21.406(4)
_cell_measurement_reflns_used 746
_cell_measurement_temperature 296(2)
_cell_measurement_theta_max 17.64
_cell_measurement_theta_min 2.52
_cell_volume 4086.4(13)
_computing_cell_refinement 'Bruker SAINT'
_computing_data_collection 'Bruker APEX2'
_computing_data_reduction 'Bruker SAINT'
_computing_molecular_graphics 'Bruker SHELXTL'
_computing_publication_material 'Bruker SHELXTL'
_computing_structure_refinement 'SHELXL-97 (Sheldrick, 1997)'
_computing_structure_solution 'SHELXS-97 (Sheldrick, 1990)'
_diffrn_ambient_temperature 296(2)
_diffrn_measured_fraction_theta_full 0.996
_diffrn_measured_fraction_theta_max 0.996
_diffrn_measurement_device_type 'Bruker APEX-II CCD'
_diffrn_measurement_method '\f and \w scans'
_diffrn_radiation_monochromator graphite
_diffrn_radiation_source 'fine-focus sealed tube'
_diffrn_radiation_type MoK\a
_diffrn_radiation_wavelength 0.71073
_diffrn_reflns_av_R_equivalents 0.1109
_diffrn_reflns_av_sigmaI/netI 0.1317
_diffrn_reflns_limit_h_max 18
_diffrn_reflns_limit_h_min -17
_diffrn_reflns_limit_k_max 15
_diffrn_reflns_limit_k_min -13
_diffrn_reflns_limit_l_max 25
_diffrn_reflns_limit_l_min -24
_diffrn_reflns_number 20184
_diffrn_reflns_theta_full 25.05
_diffrn_reflns_theta_max 25.05
_diffrn_reflns_theta_min 1.88
_exptl_absorpt_coefficient_mu 1.357
_exptl_absorpt_correction_T_max 0.848
_exptl_absorpt_correction_T_min 0.756
_exptl_absorpt_correction_type multi-scan
_exptl_absorpt_process_details sadabs
_exptl_crystal_colour block
_exptl_crystal_density_diffrn 1.486
_exptl_crystal_density_method 'not measured'
_exptl_crystal_description colorless
_exptl_crystal_F_000 1856
_exptl_crystal_size_max 0.16
_exptl_crystal_size_mid 0.12
_exptl_crystal_size_min 0.10
_refine_diff_density_max 1.029
_refine_diff_density_min -0.410
_refine_diff_density_rms 0.110
_refine_ls_extinction_method none
_refine_ls_goodness_of_fit_ref 1.018
_refine_ls_hydrogen_treatment mixed
_refine_ls_matrix_type full
_refine_ls_number_parameters 532
_refine_ls_number_reflns 7217
_refine_ls_number_restraints 0
_refine_ls_restrained_S_all 1.018
_refine_ls_R_factor_all 0.1596
_refine_ls_R_factor_gt 0.0867
_refine_ls_shift/su_max 0.000
_refine_ls_shift/su_mean 0.000
_refine_ls_structure_factor_coef Fsqd
_refine_ls_weighting_details 'calc w=1/[\s^2^(Fo^2^)+(0.0998P)^2^+5.3668P] where P=(Fo^2^+2Fc^2^)/3'
_refine_ls_weighting_scheme calc
_refine_ls_wR_factor_gt 0.2019
_refine_ls_wR_factor_ref 0.2466
_reflns_number_gt 3812
_reflns_number_total 7217
_reflns_threshold_expression >2sigma(I)
_cod_data_source_file inc05928-mmc1.cif
_cod_data_source_block nw0990_0m
_cod_depositor_comments
;
The following automatic conversions were performed:

'_symmetry_cell_setting' value 'Monoclinic' changed to 'monoclinic'
according to the built-in table from CIF Core dictionary named
'cif_core.dic' version 2.4.1 from 2010-06-29.

Automatic conversion script
Id: cif_fix_values 5642 2017-10-24 12:04:52Z antanas 
;
_cod_original_cell_volume 4086.5(13)
_cod_original_sg_symbol_H-M P2(1)/n
_cod_database_code 4345986

loop_
_symmetry_equiv_pos_as_xyz
'x, y, z'
'-x+1/2, y+1/2, -z+1/2'
'-x, -y, -z'
'x-1/2, -y-1/2, z-1/2'

loop_
_atom_site_label
_atom_site_type_symbol
_atom_site_fract_x
_atom_site_fract_y
_atom_site_fract_z
_atom_site_U_iso_or_equiv
_atom_site_adp_type
_atom_site_occupancy
_atom_site_symmetry_multiplicity
_atom_site_calc_flag
_atom_site_refinement_flags
_atom_site_disorder_assembly
_atom_site_disorder_group
Zn1 Zn 1.29764(6) 0.06301(9) 0.04583(4) 0.0422(3) Uani 1 1 d . . .
Zn2 Zn 0.39322(6) 0.46222(9) 0.16555(5) 0.0421(3) Uani 1 1 d . . .
Cl1 Cl 1.31161(19) -0.1070(2) 0.02258(14) 0.0710(8) Uani 1 1 d . . .
Cl2 Cl 0.37305(19) 0.6375(2) 0.17034(13) 0.0745(9) Uani 1 1 d . . .
N1 N 0.7980(4) 0.3516(6) 0.4636(3) 0.0425(19) Uani 1 1 d . . .
N2 N 0.6978(4) 0.1940(6) 0.2493(3) 0.046(2) Uani 1 1 d . . .
N3 N 0.4219(5) 0.0962(6) 0.0957(3) 0.046(2) Uani 1 1 d . . .
N4 N 0.8973(4) 0.1204(6) -0.2485(3) 0.0396(18) Uani 1 1 d . . .
N5 N 0.9938(4) 0.3106(6) -0.0398(3) 0.0369(17) Uani 1 1 d . . .
N6 N 1.2665(4) 0.4211(6) 0.1160(3) 0.0423(19) Uani 1 1 d . . .
O1 O 1.2264(4) 0.1207(6) 0.1079(3) 0.0582(18) Uani 1 1 d . . .
O2 O 1.1415(5) 0.0683(6) 0.0205(3) 0.072(2) Uani 1 1 d . . .
O3 O 0.4630(4) 0.4180(5) 0.0997(3) 0.0580(19) Uani 1 1 d . . .
O4 O 0.5529(5) 0.4643(6) 0.1877(4) 0.074(2) Uani 1 1 d . . .
C1 C 0.8607(6) 0.2867(8) 0.4520(4) 0.049(3) Uani 1 1 d . . .
H1 H 0.9086 0.2722 0.4844 0.059 Uiso 1 1 calc R . .
C2 C 0.8570(6) 0.2394(9) 0.3927(4) 0.057(3) Uani 1 1 d . . .
H2 H 0.9019 0.1935 0.3864 0.069 Uiso 1 1 calc R . .
C3 C 0.7887(5) 0.2594(8) 0.3441(4) 0.042(2) Uani 1 1 d . . .
C4 C 0.7217(6) 0.3250(9) 0.3569(4) 0.057(3) Uani 1 1 d . . .
H4 H 0.6722 0.3389 0.3258 0.069 Uiso 1 1 calc R . .
C5 C 0.7298(6) 0.3693(8) 0.4170(4) 0.048(2) Uani 1 1 d . . .
H5 H 0.6850 0.4139 0.4249 0.057 Uiso 1 1 calc R . .
C6 C 0.7801(6) 0.2145(7) 0.2795(4) 0.042(2) Uani 1 1 d . . .
C7 C 0.8531(6) 0.2027(8) 0.2515(4) 0.045(2) Uani 1 1 d . . .
H7 H 0.9093 0.2161 0.2750 0.054 Uiso 1 1 calc R . .
C8 C 0.8434(5) 0.1707(7) 0.1882(4) 0.037(2) Uani 1 1 d . . .
C9 C 0.7578(5) 0.1483(8) 0.1569(4) 0.046(2) Uani 1 1 d . . .
H9 H 0.7477 0.1248 0.1150 0.055 Uiso 1 1 calc R . .
C10 C 0.6875(5) 0.1611(7) 0.1885(4) 0.042(2) Uani 1 1 d . . .
C11 C 0.4409(5) 0.1640(7) 0.1423(4) 0.044(2) Uani 1 1 d . . .
H11 H 0.3941 0.2002 0.1545 0.053 Uiso 1 1 calc R . .
C12 C 0.5249(6) 0.1861(8) 0.1748(4) 0.046(2) Uani 1 1 d . . .
H12 H 0.5335 0.2343 0.2082 0.055 Uiso 1 1 calc R . .
C13 C 0.5957(5) 0.1362(8) 0.1574(4) 0.048(2) Uani 1 1 d . . .
C14 C 0.5784(6) 0.0652(10) 0.1097(5) 0.090(5) Uani 1 1 d . . .
H14 H 0.6241 0.0287 0.0963 0.108 Uiso 1 1 calc R . .
C15 C 0.4911(7) 0.0481(12) 0.0812(6) 0.105(5) Uani 1 1 d . . .
H15 H 0.4805 -0.0020 0.0488 0.126 Uiso 1 1 calc R . .
C16 C 0.9196(5) 0.1598(8) 0.1563(4) 0.040(2) Uani 1 1 d . . .
C17 C 1.0041(6) 0.1887(8) 0.1877(4) 0.054(3) Uani 1 1 d . . .
H17 H 1.0106 0.2200 0.2276 0.065 Uiso 1 1 calc R . .
C18 C 1.0779(6) 0.1722(8) 0.1616(4) 0.056(3) Uani 1 1 d . . .
H18 H 1.1333 0.1913 0.1842 0.067 Uiso 1 1 calc R . .
C19 C 1.0708(6) 0.1275(8) 0.1020(4) 0.043(2) Uani 1 1 d . . .
C20 C 0.9874(6) 0.1050(7) 0.0683(4) 0.045(2) Uani 1 1 d . . .
H20 H 0.9807 0.0788 0.0270 0.054 Uiso 1 1 calc R . .
C21 C 0.9132(6) 0.1213(7) 0.0956(4) 0.042(2) Uani 1 1 d . . .
H21 H 0.8575 0.1057 0.0720 0.051 Uiso 1 1 calc R . .
C22 C 1.1487(7) 0.1029(8) 0.0739(5) 0.052(3) Uani 1 1 d . . .
C23 C 0.8365(6) 0.1893(8) -0.2391(5) 0.059(3) Uani 1 1 d . . .
H23 H 0.7906 0.2038 -0.2729 0.071 Uiso 1 1 calc R . .
C24 C 0.8366(6) 0.2413(8) -0.1824(4) 0.054(3) Uani 1 1 d . . .
H24 H 0.7901 0.2863 -0.1784 0.065 Uiso 1 1 calc R . .
C25 C 0.9050(5) 0.2266(7) -0.1320(4) 0.035(2) Uani 1 1 d . . .
C26 C 0.9702(6) 0.1563(8) -0.1417(4) 0.048(2) Uani 1 1 d . . .
H26 H 1.0181 0.1426 -0.1092 0.057 Uiso 1 1 calc R . .
C27 C 0.9638(5) 0.1063(8) -0.2003(4) 0.047(2) Uani 1 1 d . . .
H27 H 1.0089 0.0602 -0.2059 0.056 Uiso 1 1 calc R . .
C28 C 0.9116(5) 0.2838(7) -0.0703(4) 0.036(2) Uani 1 1 d . . .
C29 C 0.8365(5) 0.3076(7) -0.0470(4) 0.036(2) Uani 1 1 d . . .
H29 H 0.7810 0.2888 -0.0697 0.043 Uiso 1 1 calc R . .
C30 C 0.8446(5) 0.3605(7) 0.0112(4) 0.036(2) Uani 1 1 d . . .
C31 C 0.9302(5) 0.3873(7) 0.0412(4) 0.037(2) Uani 1 1 d . . .
H31 H 0.9383 0.4241 0.0795 0.044 Uiso 1 1 calc R . .
C32 C 1.0026(5) 0.3611(7) 0.0159(4) 0.034(2) Uani 1 1 d . . .
C33 C 1.2496(5) 0.3795(7) 0.0583(4) 0.046(2) Uani 1 1 d . . .
H33 H 1.2978 0.3613 0.0400 0.055 Uiso 1 1 calc R . .
C34 C 1.1673(5) 0.3612(7) 0.0235(4) 0.041(2) Uani 1 1 d . . .
H34 H 1.1607 0.3331 -0.0173 0.049 Uiso 1 1 calc R . .
C35 C 1.0941(5) 0.3846(7) 0.0494(4) 0.0320(19) Uani 1 1 d . . .
C36 C 1.1092(6) 0.4301(8) 0.1093(4) 0.051(3) Uani 1 1 d . . .
H36 H 1.0621 0.4478 0.1288 0.061 Uiso 1 1 calc R . .
C37 C 1.1958(5) 0.4489(8) 0.1396(4) 0.047(3) Uani 1 1 d . . .
H37 H 1.2049 0.4830 0.1788 0.057 Uiso 1 1 calc R . .
C38 C 0.7664(5) 0.3828(7) 0.0415(4) 0.035(2) Uani 1 1 d . . .
C39 C 0.6792(5) 0.3787(8) 0.0076(4) 0.047(2) Uani 1 1 d . . .
H39 H 0.6694 0.3640 -0.0358 0.056 Uiso 1 1 calc R . .
C40 C 0.6066(5) 0.3958(8) 0.0367(5) 0.050(3) Uani 1 1 d . . .
H40 H 0.5495 0.3895 0.0131 0.061 Uiso 1 1 calc R . .
C41 C 0.6187(6) 0.4218(7) 0.0996(4) 0.044(2) Uani 1 1 d . . .
C42 C 0.7027(6) 0.4282(8) 0.1329(4) 0.054(3) Uani 1 1 d . . .
H42 H 0.7113 0.4461 0.1757 0.065 Uiso 1 1 calc R . .
C43 C 0.7757(6) 0.4092(8) 0.1058(4) 0.056(3) Uani 1 1 d . . .
H43 H 0.8320 0.4140 0.1307 0.067 Uiso 1 1 calc R . .
C44 C 0.5409(6) 0.4351(7) 0.1307(5) 0.048(2) Uani 1 1 d . . .
O5 O 0.5518(18) 0.057(4) 0.3179(18) 0.42(4) Uani 0.50 1 d P . .

loop_
_atom_site_aniso_label
_atom_site_aniso_U_11
_atom_site_aniso_U_22
_atom_site_aniso_U_33
_atom_site_aniso_U_23
_atom_site_aniso_U_13
_atom_site_aniso_U_12
Zn1 0.0279(6) 0.0677(8) 0.0315(6) 0.0013(5) 0.0067(4) -0.0033(5)
Zn2 0.0266(6) 0.0630(8) 0.0368(6) -0.0019(5) 0.0060(4) 0.0032(5)
Cl1 0.0728(19) 0.0531(17) 0.0797(19) 0.0042(15) -0.0050(15) -0.0071(14)
Cl2 0.0685(19) 0.074(2) 0.0713(18) -0.0210(16) -0.0132(15) 0.0183(15)
N1 0.025(4) 0.070(6) 0.033(4) -0.002(4) 0.007(3) 0.003(4)
N2 0.031(4) 0.069(6) 0.040(4) -0.008(4) 0.008(3) 0.004(4)
N3 0.033(4) 0.070(6) 0.036(4) -0.023(4) 0.009(3) -0.007(4)
N4 0.018(4) 0.055(5) 0.046(4) -0.002(4) 0.005(3) -0.001(3)
N5 0.026(4) 0.043(5) 0.042(4) 0.002(4) 0.008(3) -0.001(3)
N6 0.029(4) 0.061(5) 0.037(4) -0.007(4) 0.008(3) 0.000(4)
O1 0.042(4) 0.086(5) 0.053(4) 0.003(4) 0.026(3) -0.005(4)
O2 0.059(5) 0.104(6) 0.065(5) -0.015(5) 0.039(4) -0.017(4)
O3 0.028(4) 0.077(5) 0.073(5) -0.002(4) 0.018(3) 0.007(3)
O4 0.069(5) 0.093(6) 0.070(5) -0.004(5) 0.040(4) -0.003(4)
C1 0.034(5) 0.080(8) 0.034(5) 0.002(5) 0.006(4) 0.005(5)
C2 0.050(6) 0.086(8) 0.036(5) -0.009(5) 0.010(5) 0.021(6)
C3 0.031(5) 0.067(7) 0.025(4) -0.012(4) 0.001(4) -0.002(4)
C4 0.024(5) 0.099(9) 0.044(5) -0.014(6) -0.008(4) 0.010(5)
C5 0.043(6) 0.064(7) 0.034(5) -0.016(5) 0.005(4) -0.004(5)
C6 0.033(5) 0.056(6) 0.036(5) -0.009(4) 0.005(4) 0.008(4)
C7 0.034(5) 0.068(7) 0.033(5) -0.010(5) 0.004(4) 0.007(5)
C8 0.032(5) 0.047(6) 0.031(5) -0.005(4) 0.001(4) 0.005(4)
C9 0.029(5) 0.072(7) 0.039(5) -0.023(5) 0.009(4) 0.003(4)
C10 0.029(5) 0.059(6) 0.036(5) -0.013(5) 0.001(4) 0.000(4)
C11 0.020(5) 0.052(6) 0.062(6) -0.008(5) 0.012(4) 0.010(4)
C12 0.034(5) 0.062(7) 0.041(5) -0.019(5) 0.006(4) -0.004(5)
C13 0.026(5) 0.077(7) 0.041(5) -0.010(5) 0.005(4) 0.002(5)
C14 0.029(6) 0.147(12) 0.090(8) -0.091(9) 0.004(5) 0.000(6)
C15 0.038(7) 0.175(15) 0.100(10) -0.098(10) 0.008(6) -0.008(7)
C16 0.025(5) 0.066(7) 0.028(5) -0.003(4) 0.005(4) 0.012(4)
C17 0.036(6) 0.093(8) 0.038(5) -0.024(5) 0.020(4) 0.003(5)
C18 0.030(5) 0.092(9) 0.046(6) -0.010(6) 0.006(4) -0.008(5)
C19 0.035(5) 0.061(7) 0.037(5) -0.002(5) 0.011(4) -0.008(4)
C20 0.042(6) 0.055(6) 0.037(5) -0.007(5) 0.007(4) -0.005(5)
C21 0.030(5) 0.055(6) 0.041(5) 0.002(5) 0.002(4) 0.002(4)
C22 0.049(7) 0.057(7) 0.057(7) 0.003(6) 0.029(5) -0.006(5)
C23 0.041(6) 0.075(8) 0.056(6) -0.009(6) -0.009(5) 0.017(5)
C24 0.032(5) 0.070(7) 0.059(6) -0.023(6) 0.003(5) 0.020(5)
C25 0.026(5) 0.045(6) 0.036(5) 0.000(4) 0.010(4) -0.002(4)
C26 0.034(5) 0.070(7) 0.037(5) -0.003(5) -0.002(4) 0.005(5)
C27 0.024(5) 0.064(7) 0.054(6) -0.001(5) 0.010(4) 0.012(4)
C28 0.034(5) 0.044(6) 0.030(4) 0.004(4) 0.009(4) -0.003(4)
C29 0.023(5) 0.045(6) 0.041(5) -0.006(4) 0.008(4) 0.006(4)
C30 0.025(5) 0.039(5) 0.046(5) 0.007(4) 0.008(4) 0.001(4)
C31 0.036(5) 0.045(6) 0.032(5) -0.004(4) 0.012(4) 0.004(4)
C32 0.030(5) 0.035(5) 0.037(5) 0.006(4) 0.006(4) 0.001(4)
C33 0.029(5) 0.045(6) 0.067(6) -0.016(5) 0.016(5) -0.004(4)
C34 0.030(5) 0.058(6) 0.033(5) -0.006(4) 0.001(4) -0.001(4)
C35 0.020(4) 0.047(5) 0.031(4) 0.000(4) 0.009(3) -0.002(4)
C36 0.027(5) 0.078(8) 0.049(6) -0.005(5) 0.011(4) 0.005(5)
C37 0.030(5) 0.088(8) 0.025(4) -0.010(5) 0.007(4) -0.012(5)
C38 0.024(4) 0.044(5) 0.036(5) 0.002(4) 0.007(4) 0.000(4)
C39 0.027(5) 0.072(7) 0.042(5) -0.005(5) 0.007(4) -0.001(5)
C40 0.017(5) 0.069(7) 0.067(7) -0.002(6) 0.012(4) 0.007(4)
C41 0.036(5) 0.053(6) 0.047(5) 0.002(5) 0.020(4) 0.006(4)
C42 0.048(6) 0.077(8) 0.039(5) -0.002(5) 0.012(5) 0.010(5)
C43 0.038(6) 0.088(8) 0.040(5) -0.003(6) 0.002(4) 0.001(5)
C44 0.037(6) 0.043(6) 0.072(7) 0.011(5) 0.030(5) 0.009(4)
O5 0.17(2) 0.74(8) 0.43(5) 0.55(5) 0.25(3) 0.32(4)

loop_
_atom_type_symbol
_atom_type_description
_atom_type_scat_dispersion_real
_atom_type_scat_dispersion_imag
_atom_type_scat_source
C C 0.0033 0.0016 'International Tables Vol C Tables 4.2.6.8 and 6.1.1.4'
H H 0.0000 0.0000 'International Tables Vol C Tables 4.2.6.8 and 6.1.1.4'
N N 0.0061 0.0033 'International Tables Vol C Tables 4.2.6.8 and 6.1.1.4'
O O 0.0106 0.0060 'International Tables Vol C Tables 4.2.6.8 and 6.1.1.4'
Zn Zn 0.2839 1.4301 'International Tables Vol C Tables 4.2.6.8 and 6.1.1.4'
Cl Cl 0.1484 0.1585 'International Tables Vol C Tables 4.2.6.8 and 6.1.1.4'

loop_
_geom_angle_atom_site_label_1
_geom_angle_atom_site_label_2
_geom_angle_atom_site_label_3
_geom_angle
_geom_angle_site_symmetry_1
_geom_angle_site_symmetry_3
O1 Zn1 N3 98.7(3) . 1_655
O1 Zn1 N1 117.6(3) . 4_665
N3 Zn1 N1 100.7(3) 1_655 4_665
O1 Zn1 Cl1 125.8(2) . .
N3 Zn1 Cl1 101.2(2) 1_655 .
N1 Zn1 Cl1 107.3(2) 4_665 .
O1 Zn1 O2 59.0(2) . .
N3 Zn1 O2 157.3(3) 1_655 .
N1 Zn1 O2 87.4(3) 4_665 .
Cl1 Zn1 O2 96.5(2) . .
O3 Zn2 N6 98.3(3) . 1_455
O3 Zn2 N4 122.9(3) . 4_566
N6 Zn2 N4 101.0(3) 1_455 4_566
O3 Zn2 Cl2 113.9(2) . .
N6 Zn2 Cl2 98.3(2) 1_455 .
N4 Zn2 Cl2 115.6(2) 4_566 .
O3 Zn2 O4 58.8(3) . .
N6 Zn2 O4 156.2(3) 1_455 .
N4 Zn2 O4 88.4(2) 4_566 .
Cl2 Zn2 O4 97.1(2) . .
O3 Zn2 C44 29.6(3) . .
N6 Zn2 C44 127.8(3) 1_455 .
N4 Zn2 C44 107.9(3) 4_566 .
Cl2 Zn2 C44 106.6(2) . .
O4 Zn2 C44 29.2(3) . .
C1 N1 C5 117.6(8) . .
C1 N1 Zn1 127.1(6) . 4_566
C5 N1 Zn1 115.2(6) . 4_566
C6 N2 C10 117.2(7) . .
C11 N3 C15 114.1(8) . .
C11 N3 Zn1 125.9(6) . 1_455
C15 N3 Zn1 120.0(6) . 1_455
C23 N4 C27 115.8(8) . .
C23 N4 Zn2 123.7(6) . 4_665
C27 N4 Zn2 120.5(6) . 4_665
C32 N5 C28 118.7(7) . .
C33 N6 C37 115.4(7) . .
C33 N6 Zn2 124.8(6) . 1_655
C37 N6 Zn2 119.3(6) . 1_655
C22 O1 Zn1 97.2(6) . .
C22 O2 Zn1 83.3(6) . .
C44 O3 Zn2 99.3(6) . .
C44 O4 Zn2 81.2(6) . .
N1 C1 C2 122.0(8) . .
N1 C1 H1 119.0 . .
C2 C1 H1 119.0 . .
C3 C2 C1 120.8(9) . .
C3 C2 H2 119.6 . .
C1 C2 H2 119.6 . .
C2 C3 C4 117.1(8) . .
C2 C3 C6 124.5(8) . .
C4 C3 C6 118.4(7) . .
C5 C4 C3 118.9(8) . .
C5 C4 H4 120.6 . .
C3 C4 H4 120.6 . .
N1 C5 C4 123.5(9) . .
N1 C5 H5 118.2 . .
C4 C5 H5 118.2 . .
N2 C6 C7 123.0(8) . .
N2 C6 C3 116.0(7) . .
C7 C6 C3 120.8(8) . .
C6 C7 C8 120.5(8) . .
C6 C7 H7 119.8 . .
C8 C7 H7 119.8 . .
C9 C8 C7 116.5(8) . .
C9 C8 C16 121.5(7) . .
C7 C8 C16 121.9(7) . .
C8 C9 C10 119.7(8) . .
C8 C9 H9 120.2 . .
C10 C9 H9 120.2 . .
N2 C10 C9 123.0(7) . .
N2 C10 C13 115.6(7) . .
C9 C10 C13 121.4(8) . .
N3 C11 C12 125.0(8) . .
N3 C11 H11 117.5 . .
C12 C11 H11 117.5 . .
C13 C12 C11 119.3(8) . .
C13 C12 H12 120.4 . .
C11 C12 H12 120.4 . .
C14 C13 C12 117.4(8) . .
C14 C13 C10 121.3(8) . .
C12 C13 C10 121.3(8) . .
C13 C14 C15 118.4(9) . .
C13 C14 H14 120.8 . .
C15 C14 H14 120.8 . .
N3 C15 C14 125.9(10) . .
N3 C15 H15 117.1 . .
C14 C15 H15 117.1 . .
C21 C16 C17 116.3(7) . .
C21 C16 C8 123.4(8) . .
C17 C16 C8 120.3(7) . .
C18 C17 C16 122.1(8) . .
C18 C17 H17 119.0 . .
C16 C17 H17 119.0 . .
C17 C18 C19 120.7(8) . .
C17 C18 H18 119.6 . .
C19 C18 H18 119.6 . .
C20 C19 C18 118.2(8) . .
C20 C19 C22 119.5(9) . .
C18 C19 C22 122.3(8) . .
C19 C20 C21 120.3(8) . .
C19 C20 H20 119.8 . .
C21 C20 H20 119.8 . .
C16 C21 C20 122.1(8) . .
C16 C21 H21 119.0 . .
C20 C21 H21 119.0 . .
O2 C22 O1 120.3(9) . .
O2 C22 C19 121.7(9) . .
O1 C22 C19 118.0(9) . .
N4 C23 C24 124.4(9) . .
N4 C23 H23 117.8 . .
C24 C23 H23 117.8 . .
C25 C24 C23 120.1(8) . .
C25 C24 H24 119.9 . .
C23 C24 H24 119.9 . .
C24 C25 C26 116.1(8) . .
C24 C25 C28 123.1(8) . .
C26 C25 C28 120.8(7) . .
C25 C26 C27 119.7(8) . .
C25 C26 H26 120.2 . .
C27 C26 H26 120.2 . .
N4 C27 C26 123.8(8) . .
N4 C27 H27 118.1 . .
C26 C27 H27 118.1 . .
N5 C28 C29 122.9(8) . .
N5 C28 C25 116.8(7) . .
C29 C28 C25 120.2(7) . .
C28 C29 C30 119.1(8) . .
C28 C29 H29 120.4 . .
C30 C29 H29 120.4 . .
C31 C30 C29 116.5(7) . .
C31 C30 C38 121.3(8) . .
C29 C30 C38 122.2(7) . .
C32 C31 C30 121.8(8) . .
C32 C31 H31 119.1 . .
C30 C31 H31 119.1 . .
N5 C32 C31 121.0(7) . .
N5 C32 C35 117.0(7) . .
C31 C32 C35 121.9(8) . .
N6 C33 C34 125.3(8) . .
N6 C33 H33 117.3 . .
C34 C33 H33 117.3 . .
C33 C34 C35 119.3(8) . .
C33 C34 H34 120.4 . .
C35 C34 H34 120.4 . .
C34 C35 C36 117.0(7) . .
C34 C35 C32 122.3(7) . .
C36 C35 C32 120.6(7) . .
C35 C36 C37 119.0(8) . .
C35 C36 H36 120.5 . .
C37 C36 H36 120.5 . .
N6 C37 C36 123.9(8) . .
N6 C37 H37 118.1 . .
C36 C37 H37 118.1 . .
C43 C38 C39 115.5(8) . .
C43 C38 C30 122.1(8) . .
C39 C38 C30 122.4(7) . .
C40 C39 C38 122.1(8) . .
C40 C39 H39 119.0 . .
C38 C39 H39 119.0 . .
C41 C40 C39 120.4(8) . .
C41 C40 H40 119.8 . .
C39 C40 H40 119.8 . .
C42 C41 C40 118.3(8) . .
C42 C41 C44 121.7(9) . .
C40 C41 C44 119.9(9) . .
C41 C42 C43 122.6(9) . .
C41 C42 H42 118.7 . .
C43 C42 H42 118.7 . .
C42 C43 C38 121.0(9) . .
C42 C43 H43 119.5 . .
C38 C43 H43 119.5 . .
O4 C44 O3 120.5(8) . .
O4 C44 C41 119.1(9) . .
O3 C44 C41 120.4(9) . .
O4 C44 Zn2 69.6(5) . .
O3 C44 Zn2 51.0(4) . .
C41 C44 Zn2 170.5(8) . .

loop_
_geom_bond_atom_site_label_1
_geom_bond_atom_site_label_2
_geom_bond_distance
_geom_bond_site_symmetry_2
Zn1 O1 2.011(6) .
Zn1 N3 2.049(7) 1_655
Zn1 N1 2.065(7) 4_665
Zn1 Cl1 2.225(3) .
Zn1 O2 2.361(7) .
Zn2 O3 2.004(6) .
Zn2 N6 2.102(7) 1_455
Zn2 N4 2.106(7) 4_566
Zn2 Cl2 2.242(3) .
Zn2 O4 2.412(7) .
Zn2 C44 2.543(9) .
N1 C1 1.324(11) .
N1 C5 1.325(10) .
N1 Zn1 2.065(7) 4_566
N2 C6 1.335(10) .
N2 C10 1.347(10) .
N3 C11 1.307(10) .
N3 C15 1.313(12) .
N3 Zn1 2.049(7) 1_455
N4 C23 1.320(11) .
N4 C27 1.322(10) .
N4 Zn2 2.106(7) 4_665
N5 C32 1.336(10) .
N5 C28 1.352(10) .
N6 C33 1.323(10) .
N6 C37 1.329(10) .
N6 Zn2 2.102(7) 1_655
O1 C22 1.296(11) .
O2 C22 1.210(11) .
O3 C44 1.275(11) .
O4 C44 1.255(12) .
C1 C2 1.395(12) .
C1 H1 0.9300 .
C2 C3 1.357(11) .
C2 H2 0.9300 .
C3 C4 1.389(12) .
C3 C6 1.476(11) .
C4 C5 1.386(11) .
C4 H4 0.9300 .
C5 H5 0.9300 .
C6 C7 1.375(11) .
C7 C8 1.396(11) .
C7 H7 0.9300 .
C8 C9 1.389(11) .
C8 C16 1.469(11) .
C9 C10 1.389(11) .
C9 H9 0.9300 .
C10 C13 1.478(11) .
C11 C12 1.376(11) .
C11 H11 0.9300 .
C12 C13 1.368(11) .
C12 H12 0.9300 .
C13 C14 1.347(12) .
C14 C15 1.384(13) .
C14 H14 0.9300 .
C15 H15 0.9300 .
C16 C21 1.374(11) .
C16 C17 1.395(11) .
C17 C18 1.373(11) .
C17 H17 0.9300 .
C18 C19 1.380(12) .
C18 H18 0.9300 .
C19 C20 1.379(11) .
C19 C22 1.471(12) .
C20 C21 1.392(11) .
C20 H20 0.9300 .
C21 H21 0.9300 .
C23 C24 1.379(12) .
C23 H23 0.9300 .
C24 C25 1.371(11) .
C24 H24 0.9300 .
C25 C26 1.384(11) .
C25 C28 1.493(11) .
C26 C27 1.392(11) .
C26 H26 0.9300 .
C27 H27 0.9300 .
C28 C29 1.375(10) .
C29 C30 1.399(11) .
C29 H29 0.9300 .
C30 C31 1.395(11) .
C30 C38 1.496(10) .
C31 C32 1.367(10) .
C31 H31 0.9300 .
C32 C35 1.485(10) .
C33 C34 1.362(11) .
C33 H33 0.9300 .
C34 C35 1.377(10) .
C34 H34 0.9300 .
C35 C36 1.384(11) .
C36 C37 1.389(11) .
C36 H36 0.9300 .
C37 H37 0.9300 .
C38 C43 1.397(11) .
C38 C39 1.402(11) .
C39 C40 1.395(11) .
C39 H39 0.9300 .
C40 C41 1.364(12) .
C40 H40 0.9300 .
C41 C42 1.356(12) .
C41 C44 1.484(11) .
C42 C43 1.378(12) .
C42 H42 0.9300 .
C43 H43 0.9300 .

loop_
_geom_torsion_atom_site_label_1
_geom_torsion_atom_site_label_2
_geom_torsion_atom_site_label_3
_geom_torsion_atom_site_label_4
_geom_torsion
_geom_torsion_site_symmetry_1
_geom_torsion_site_symmetry_2
_geom_torsion_site_symmetry_3
_geom_torsion_site_symmetry_4
N3 Zn1 O1 C22 177.3(6) 1_655 . . .
N1 Zn1 O1 C22 70.4(6) 4_665 . . .
Cl1 Zn1 O1 C22 -71.9(6) . . . .
O2 Zn1 O1 C22 2.3(6) . . . .
O1 Zn1 O2 C22 -2.4(6) . . . .
N3 Zn1 O2 C22 -15.2(11) 1_655 . . .
N1 Zn1 O2 C22 -127.0(6) 4_665 . . .
Cl1 Zn1 O2 C22 125.8(6) . . . .
N6 Zn2 O3 C44 -175.5(6) 1_455 . . .
N4 Zn2 O3 C44 -66.6(6) 4_566 . . .
Cl2 Zn2 O3 C44 81.5(6) . . . .
O4 Zn2 O3 C44 -2.2(5) . . . .
O3 Zn2 O4 C44 2.2(6) . . . .
N6 Zn2 O4 C44 18.8(10) 1_455 . . .
N4 Zn2 O4 C44 133.0(6) 4_566 . . .
Cl2 Zn2 O4 C44 -111.4(6) . . . .
C5 N1 C1 C2 1.2(14) . . . .
Zn1 N1 C1 C2 -174.9(7) 4_566 . . .
N1 C1 C2 C3 0.7(16) . . . .
C1 C2 C3 C4 -2.6(15) . . . .
C1 C2 C3 C6 178.9(9) . . . .
C2 C3 C4 C5 2.7(15) . . . .
C6 C3 C4 C5 -178.7(9) . . . .
C1 N1 C5 C4 -1.1(14) . . . .
Zn1 N1 C5 C4 175.5(8) 4_566 . . .
C3 C4 C5 N1 -0.9(16) . . . .
C10 N2 C6 C7 -0.5(14) . . . .
C10 N2 C6 C3 174.8(8) . . . .
C2 C3 C6 N2 146.1(10) . . . .
C4 C3 C6 N2 -32.4(13) . . . .
C2 C3 C6 C7 -38.5(15) . . . .
C4 C3 C6 C7 143.0(10) . . . .
N2 C6 C7 C8 1.8(15) . . . .
C3 C6 C7 C8 -173.3(9) . . . .
C6 C7 C8 C9 -2.3(14) . . . .
C6 C7 C8 C16 178.4(9) . . . .
C7 C8 C9 C10 1.7(14) . . . .
C16 C8 C9 C10 -179.0(9) . . . .
C6 N2 C10 C9 -0.1(14) . . . .
C6 N2 C10 C13 178.2(8) . . . .
C8 C9 C10 N2 -0.5(15) . . . .
C8 C9 C10 C13 -178.8(9) . . . .
C15 N3 C11 C12 0.1(15) . . . .
Zn1 N3 C11 C12 -179.3(7) 1_455 . . .
N3 C11 C12 C13 1.4(15) . . . .
C11 C12 C13 C14 -1.7(16) . . . .
C11 C12 C13 C10 176.8(9) . . . .
N2 C10 C13 C14 -152.6(11) . . . .
C9 C10 C13 C14 25.8(16) . . . .
N2 C10 C13 C12 29.0(14) . . . .
C9 C10 C13 C12 -152.6(10) . . . .
C12 C13 C14 C15 0.6(19) . . . .
C10 C13 C14 C15 -177.9(12) . . . .
C11 N3 C15 C14 -1(2) . . . .
Zn1 N3 C15 C14 178.1(12) 1_455 . . .
C13 C14 C15 N3 1(2) . . . .
C9 C8 C16 C21 -4.1(15) . . . .
C7 C8 C16 C21 175.2(9) . . . .
C9 C8 C16 C17 176.3(9) . . . .
C7 C8 C16 C17 -4.4(14) . . . .
C21 C16 C17 C18 -4.8(15) . . . .
C8 C16 C17 C18 174.8(9) . . . .
C16 C17 C18 C19 1.1(17) . . . .
C17 C18 C19 C20 3.2(15) . . . .
C17 C18 C19 C22 -176.3(10) . . . .
C18 C19 C20 C21 -3.8(14) . . . .
C22 C19 C20 C21 175.8(9) . . . .
C17 C16 C21 C20 4.2(14) . . . .
C8 C16 C21 C20 -175.4(9) . . . .
C19 C20 C21 C16 0.0(14) . . . .
Zn1 O2 C22 O1 3.8(9) . . . .
Zn1 O2 C22 C19 -177.3(9) . . . .
Zn1 O1 C22 O2 -4.4(11) . . . .
Zn1 O1 C22 C19 176.6(8) . . . .
C20 C19 C22 O2 3.9(15) . . . .
C18 C19 C22 O2 -176.5(10) . . . .
C20 C19 C22 O1 -177.1(9) . . . .
C18 C19 C22 O1 2.5(15) . . . .
C27 N4 C23 C24 -3.4(15) . . . .
Zn2 N4 C23 C24 177.6(8) 4_665 . . .
N4 C23 C24 C25 3.1(17) . . . .
C23 C24 C25 C26 -1.5(14) . . . .
C23 C24 C25 C28 177.1(9) . . . .
C24 C25 C26 C27 0.5(14) . . . .
C28 C25 C26 C27 -178.1(8) . . . .
C23 N4 C27 C26 2.3(14) . . . .
Zn2 N4 C27 C26 -178.7(7) 4_665 . . .
C25 C26 C27 N4 -0.9(15) . . . .
C32 N5 C28 C29 1.0(12) . . . .
C32 N5 C28 C25 -179.4(7) . . . .
C24 C25 C28 N5 -144.6(9) . . . .
C26 C25 C28 N5 33.9(12) . . . .
C24 C25 C28 C29 35.0(13) . . . .
C26 C25 C28 C29 -146.5(9) . . . .
N5 C28 C29 C30 -1.0(13) . . . .
C25 C28 C29 C30 179.5(8) . . . .
C28 C29 C30 C31 1.2(12) . . . .
C28 C29 C30 C38 -176.0(8) . . . .
C29 C30 C31 C32 -1.5(12) . . . .
C38 C30 C31 C32 175.6(8) . . . .
C28 N5 C32 C31 -1.3(12) . . . .
C28 N5 C32 C35 177.2(7) . . . .
C30 C31 C32 N5 1.6(13) . . . .
C30 C31 C32 C35 -176.7(8) . . . .
C37 N6 C33 C34 -2.0(14) . . . .
Zn2 N6 C33 C34 -173.9(7) 1_655 . . .
N6 C33 C34 C35 -1.5(15) . . . .
C33 C34 C35 C36 2.5(13) . . . .
C33 C34 C35 C32 -176.4(8) . . . .
N5 C32 C35 C34 3.4(12) . . . .
C31 C32 C35 C34 -178.2(8) . . . .
N5 C32 C35 C36 -175.5(8) . . . .
C31 C32 C35 C36 2.9(13) . . . .
C34 C35 C36 C37 -0.3(14) . . . .
C32 C35 C36 C37 178.7(8) . . . .
C33 N6 C37 C36 4.5(14) . . . .
Zn2 N6 C37 C36 176.8(8) 1_655 . . .
C35 C36 C37 N6 -3.4(15) . . . .
C31 C30 C38 C43 -14.5(13) . . . .
C29 C30 C38 C43 162.6(9) . . . .
C31 C30 C38 C39 165.6(9) . . . .
C29 C30 C38 C39 -17.4(13) . . . .
C43 C38 C39 C40 -2.3(14) . . . .
C30 C38 C39 C40 177.6(9) . . . .
C38 C39 C40 C41 2.7(15) . . . .
C39 C40 C41 C42 -1.4(15) . . . .
C39 C40 C41 C44 -177.2(9) . . . .
C40 C41 C42 C43 -0.2(16) . . . .
C44 C41 C42 C43 175.6(9) . . . .
C41 C42 C43 C38 0.5(16) . . . .
C39 C38 C43 C42 0.7(14) . . . .
C30 C38 C43 C42 -179.2(9) . . . .
Zn2 O4 C44 O3 -3.5(9) . . . .
Zn2 O4 C44 C41 175.9(8) . . . .
Zn2 O3 C44 O4 4.2(10) . . . .
Zn2 O3 C44 C41 -175.2(7) . . . .
C42 C41 C44 O4 7.9(15) . . . .
C40 C41 C44 O4 -176.3(10) . . . .
C42 C41 C44 O3 -172.7(9) . . . .
C40 C41 C44 O3 3.0(14) . . . .
C42 C41 C44 Zn2 164(4) . . . .
C40 C41 C44 Zn2 -21(5) . . . .
O3 Zn2 C44 O4 -176.2(10) . . . .
N6 Zn2 C44 O4 -170.5(5) 1_455 . . .
N4 Zn2 C44 O4 -50.2(6) 4_566 . . .
Cl2 Zn2 C44 O4 74.5(6) . . . .
N6 Zn2 C44 O3 5.6(7) 1_455 . . .
N4 Zn2 C44 O3 125.9(6) 4_566 . . .
Cl2 Zn2 C44 O3 -109.3(5) . . . .
O4 Zn2 C44 O3 176.2(10) . . . .
O3 Zn2 C44 C41 26(4) . . . .
N6 Zn2 C44 C41 32(4) 1_455 . . .
N4 Zn2 C44 C41 152(4) 4_566 . . .
Cl2 Zn2 C44 C41 -83(4) . . . .
O4 Zn2 C44 C41 -158(5) . . . .
